data_7009960
loop_
_publ_author_name
'Streubel, Rainer'
'Neumann, Christoph'
'Jones, Peter G.'

_publ_section_title
;
 Ferrocenium salt induced ring expansion of a 2H-azaphosphirene
 complex: Synthesis of the first \D3-1,4,2-oxazaphospholene
 complexes&#x200A;&#x2020;
;
_journal_issue 15
_journal_name_full 'Journal of the Chemical Society, Dalton Transactions'
_journal_page_first 2495
_journal_paper_doi 10.1039/b004795n
_journal_year 2000
_chemical_formula_sum 'C27.5 H40 N O6 P Si2 W'
_chemical_formula_weight 751.60
_chemical_name_systematic
;
 ?
;
_space_group_IT_number 15
_symmetry_cell_setting monoclinic
_symmetry_space_group_name_Hall '-C 2yc'
_symmetry_space_group_name_H-M 'C 1 2/c 1'
_atom_sites_solution_hydrogens geom
_atom_sites_solution_primary direct
_atom_sites_solution_secondary difmap
_audit_creation_method SHELXL-97
_cell_angle_alpha 90.00
_cell_angle_beta 119.330(6)
_cell_angle_gamma 90.00
_cell_formula_units_Z 8
_cell_length_a 36.058(4)
_cell_length_b 10.4819(12)
_cell_length_c 19.602(2)
_cell_measurement_reflns_used 5841
_cell_measurement_temperature 143(2)
_cell_measurement_theta_max 28
_cell_measurement_theta_min 2
_cell_volume 6459.0(13)
_computing_cell_refinement 'Bruker Saint'
_computing_data_collection 'Bruker Smart'
_computing_data_reduction 'Bruker Saint'
_computing_molecular_graphics 'Siemens XP'
_computing_publication_material SHELXL-97
_computing_structure_refinement 'SHELXL-97 (Sheldrick, 1997)'
_computing_structure_solution 'SHELXS-97 (Sheldrick, 1990)'
_diffrn_ambient_temperature 143(2)
_diffrn_detector_area_resol_mean 8.192
_diffrn_measured_fraction_theta_full 0.999
_diffrn_measured_fraction_theta_max 0.999
_diffrn_measurement_device_type 'Bruker Smart 1000 CCD'
_diffrn_measurement_method '\w- & \f-scan'
_diffrn_radiation_monochromator graphite
_diffrn_radiation_source 'fine-focus sealed tube'
_diffrn_radiation_type MoK\a
_diffrn_radiation_wavelength 0.71073
_diffrn_reflns_av_R_equivalents 0.0454
_diffrn_reflns_av_sigmaI/netI 0.0343
_diffrn_reflns_limit_h_max 50
_diffrn_reflns_limit_h_min -50
_diffrn_reflns_limit_k_max 14
_diffrn_reflns_limit_k_min -14
_diffrn_reflns_limit_l_max 27
_diffrn_reflns_limit_l_min -27
_diffrn_reflns_number 38692
_diffrn_reflns_theta_full 30.00
_diffrn_reflns_theta_max 30.04
_diffrn_reflns_theta_min 1.30
_exptl_absorpt_coefficient_mu 3.739
_exptl_absorpt_correction_T_max 0.802
_exptl_absorpt_correction_T_min 0.604
_exptl_absorpt_correction_type multi-scan
_exptl_absorpt_process_details sadabs
_exptl_crystal_colour colourless
_exptl_crystal_density_diffrn 1.546
_exptl_crystal_density_method 'not measured'
_exptl_crystal_description irregular
_exptl_crystal_F_000 3016
_exptl_crystal_size_max 0.27
_exptl_crystal_size_mid 0.24
_exptl_crystal_size_min 0.17
_refine_diff_density_max 1.479
_refine_diff_density_min -0.861
_refine_diff_density_rms 0.103
_refine_ls_extinction_method none
_refine_ls_goodness_of_fit_ref 1.033
_refine_ls_hydrogen_treatment 'rigid methyls, others riding'
_refine_ls_matrix_type full
_refine_ls_number_parameters 351
_refine_ls_number_reflns 9462
_refine_ls_number_restraints 186
_refine_ls_restrained_S_all 1.043
_refine_ls_R_factor_all 0.0413
_refine_ls_R_factor_gt 0.0247
_refine_ls_shift/su_max 0.004
_refine_ls_shift/su_mean 0.000
_refine_ls_structure_factor_coef Fsqd
_refine_ls_weighting_details 'calc w=1/[\s^2^(Fo^2^)+(0.0291P)^2^+0.3653P] where P=(Fo^2^+2Fc^2^)/3'
_refine_ls_weighting_scheme calc
_refine_ls_wR_factor_gt 0.0523
_refine_ls_wR_factor_ref 0.0589
_reflns_number_gt 7298
_reflns_number_total 9462
_reflns_threshold_expression >2sigma(I)
_cod_data_source_file b004795n.txt
_cod_data_source_block neuma
_cod_depositor_comments
;
The following automatic conversions were performed:
'_geom_angle_publ_flag' value 'Y' changed to 'y' according to
'/home/saulius/struct/CIF-dictionaries/cif_core.dic' dictionary named
'cif_core.dic' version 2.4.1 from 2010-06-29 (65
times).

'_geom_bond_publ_flag' value 'Y' changed to 'y' according to
'/home/saulius/struct/CIF-dictionaries/cif_core.dic' dictionary named
'cif_core.dic' version 2.4.1 from 2010-06-29 (38 times).

Automatic conversion script
Id: cif_fix_enum 1527 2010-12-29 10:47:43Z saulius 
;
_cod_original_cell_volume 6458.9(13)
_cod_original_sg_symbol_H-M 'C 2/c'
_cod_original_formula_sum 'C27.50 H40 N O6 P Si2 W'
_cod_database_code 7009960

loop_
_symmetry_equiv_pos_as_xyz
'x, y, z'
'-x, y, -z+1/2'
'x+1/2, y+1/2, z'
'-x+1/2, y+1/2, -z+1/2'
'-x, -y, -z'
'x, -y, z-1/2'
'-x+1/2, -y+1/2, -z'
'x+1/2, -y+1/2, z-1/2'

loop_
_atom_site_label
_atom_site_type_symbol
_atom_site_fract_x
_atom_site_fract_y
_atom_site_fract_z
_atom_site_U_iso_or_equiv
_atom_site_adp_type
_atom_site_occupancy
_atom_site_symmetry_multiplicity
_atom_site_calc_flag
_atom_site_refinement_flags
_atom_site_disorder_assembly
_atom_site_disorder_group
W W 0.395563(3) 0.623080(9) 0.383360(5) 0.02379(3) Uani 1 1 d . . .
P P 0.377229(18) 0.40590(6) 0.41361(3) 0.02125(12) Uani 1 1 d U . .
Si1 Si 0.39169(2) 0.38756(6) 0.58203(4) 0.02700(14) Uani 1 1 d . . .
Si2 Si 0.43264(3) 0.16912(7) 0.52521(5) 0.03865(18) Uani 1 1 d . . .
N N 0.32124(7) 0.2630(2) 0.29958(12) 0.0311(5) Uani 1 1 d U . .
C1 C 0.40635(10) 0.7943(3) 0.35020(18) 0.0432(7) Uani 1 1 d U . .
O1 O 0.41229(9) 0.8909(2) 0.33006(16) 0.0682(7) Uani 1 1 d U . .
C2 C 0.42949(8) 0.6738(3) 0.49788(15) 0.0303(5) Uani 1 1 d U . .
O2 O 0.44855(6) 0.7051(2) 0.56178(11) 0.0462(5) Uani 1 1 d U . .
C3 C 0.45164(8) 0.5679(3) 0.39195(15) 0.0340(6) Uani 1 1 d U . .
O3 O 0.48413(6) 0.5438(2) 0.39863(13) 0.0506(5) Uani 1 1 d U . .
O6 O 0.33008(5) 0.39251(15) 0.40510(9) 0.0254(3) Uani 1 1 d U . .
C4 C 0.36046(8) 0.5696(3) 0.26890(15) 0.0331(6) Uani 1 1 d U . .
O4 O 0.33955(7) 0.5401(2) 0.20530(11) 0.0492(5) Uani 1 1 d U . .
C5 C 0.34194(8) 0.6941(2) 0.38029(15) 0.0313(5) Uani 1 1 d U . .
O5 O 0.31258(7) 0.7371(2) 0.37943(13) 0.0496(5) Uani 1 1 d U . .
C6 C 0.36062(8) 0.2899(2) 0.33075(13) 0.0260(5) Uani 1 1 d U . .
C7 C 0.29883(7) 0.3233(2) 0.33570(14) 0.0277(5) Uani 1 1 d U . .
C8 C 0.41191(7) 0.3403(2) 0.51049(13) 0.0235(4) Uani 1 1 d . . .
H8 H 0.4384 0.3923 0.5293 0.028 Uiso 1 1 calc R . .
C9 C 0.36051(8) 0.5393(2) 0.55655(15) 0.0326(6) Uani 1 1 d . . .
H9A H 0.3540 0.5609 0.5981 0.039 Uiso 1 1 calc R . .
H9B H 0.3340 0.5284 0.5071 0.039 Uiso 1 1 calc R . .
H9C H 0.3773 0.6081 0.5511 0.039 Uiso 1 1 calc R . .
C10 C 0.43939(9) 0.4173(3) 0.67959(15) 0.0425(7) Uani 1 1 d . . .
H10A H 0.4592 0.4737 0.6733 0.051 Uiso 1 1 calc R . .
H10B H 0.4535 0.3360 0.7023 0.051 Uiso 1 1 calc R . .
H10C H 0.4305 0.4577 0.7144 0.051 Uiso 1 1 calc R . .
C11 C 0.35798(9) 0.2575(3) 0.58841(17) 0.0406(7) Uani 1 1 d . . .
H11A H 0.3463 0.2854 0.6217 0.049 Uiso 1 1 calc R . .
H11B H 0.3754 0.1810 0.6110 0.049 Uiso 1 1 calc R . .
H11C H 0.3347 0.2380 0.5359 0.049 Uiso 1 1 calc R . .
C12 C 0.46195(12) 0.1273(3) 0.6319(2) 0.0586(9) Uani 1 1 d . . .
H12A H 0.4745 0.0422 0.6386 0.070 Uiso 1 1 calc R . .
H12B H 0.4421 0.1279 0.6526 0.070 Uiso 1 1 calc R . .
H12C H 0.4845 0.1901 0.6602 0.070 Uiso 1 1 calc R . .
C13 C 0.38954(11) 0.0493(3) 0.4719(2) 0.0588(9) Uani 1 1 d . . .
H13A H 0.3757 0.0663 0.4156 0.071 Uiso 1 1 calc R . .
H13B H 0.3685 0.0555 0.4897 0.071 Uiso 1 1 calc R . .
H13C H 0.4018 -0.0366 0.4825 0.071 Uiso 1 1 calc R . .
C14 C 0.47398(11) 0.1527(3) 0.4944(2) 0.0565(9) Uani 1 1 d . . .
H14A H 0.4891 0.2339 0.5027 0.068 Uiso 1 1 calc R . .
H14B H 0.4603 0.1298 0.4388 0.068 Uiso 1 1 calc R . .
H14C H 0.4942 0.0859 0.5255 0.068 Uiso 1 1 calc R . .
C15 C 0.36615(10) 0.1701(3) 0.22695(16) 0.0397(6) Uani 1 1 d DU . .
H15 H 0.3376 0.1430 0.2072 0.048 Uiso 1 1 calc R . .
C16 C 0.38846(11) 0.1340(3) 0.18913(18) 0.0493(8) Uani 1 1 d DU . .
H16 H 0.3749 0.0828 0.1433 0.059 Uiso 1 1 calc R . .
C17 C 0.42994(10) 0.1715(3) 0.21710(18) 0.0435(7) Uani 1 1 d DU . .
H17 H 0.4450 0.1461 0.1908 0.052 Uiso 1 1 calc R . .
C18 C 0.44966(10) 0.2460(3) 0.28343(19) 0.0463(7) Uani 1 1 d DU . .
H18 H 0.4783 0.2727 0.3030 0.056 Uiso 1 1 calc R . .
C19 C 0.42732(9) 0.2817(3) 0.32154(17) 0.0405(7) Uani 1 1 d DU . .
H19 H 0.4411 0.3320 0.3677 0.049 Uiso 1 1 calc R . .
C20 C 0.38562(8) 0.2459(2) 0.29379(14) 0.0277(5) Uani 1 1 d DU . .
C21 C 0.26703(8) 0.4193(3) 0.27845(15) 0.0351(6) Uani 1 1 d U . .
H21A H 0.2485 0.3759 0.2281 0.042 Uiso 1 1 calc R . .
H21B H 0.2827 0.4877 0.2684 0.042 Uiso 1 1 calc R . .
C22 C 0.23940(9) 0.4789(3) 0.30923(17) 0.0407(7) Uani 1 1 d U . .
H22A H 0.2574 0.5318 0.3557 0.049 Uiso 1 1 calc R . .
H22B H 0.2178 0.5350 0.2686 0.049 Uiso 1 1 calc R . .
C23 C 0.21722(9) 0.3759(3) 0.33126(18) 0.0403(6) Uani 1 1 d U . .
H23A H 0.2004 0.4163 0.3529 0.048 Uiso 1 1 calc R . .
H23B H 0.1975 0.3273 0.2839 0.048 Uiso 1 1 calc R . .
C24 C 0.24963(8) 0.2855(3) 0.39149(16) 0.0356(6) Uani 1 1 d U . .
H24A H 0.2347 0.2177 0.4037 0.043 Uiso 1 1 calc R . .
H24B H 0.2679 0.3329 0.4403 0.043 Uiso 1 1 calc R . .
C25 C 0.27721(8) 0.2250(3) 0.36085(16) 0.0342(6) Uani 1 1 d U . .
H25A H 0.2991 0.1708 0.4024 0.041 Uiso 1 1 calc R . .
H25B H 0.2592 0.1694 0.3158 0.041 Uiso 1 1 calc R . .
C91 C 0.2578(4) 0.9401(9) 0.4510(6) 0.086(3) Uiso 0.50 1 d PDU A -1
H91A H 0.2746 1.0187 0.4679 0.103 Uiso 0.50 1 calc PR A -1
H91B H 0.2282 0.9592 0.4360 0.103 Uiso 0.50 1 calc PR A -1
H91C H 0.2591 0.9041 0.4061 0.103 Uiso 0.50 1 calc PR A -1
C92 C 0.2748(3) 0.8491(8) 0.5145(5) 0.082(3) Uiso 0.50 1 d PDU A -1
H92A H 0.2724 0.8783 0.5602 0.099 Uiso 0.50 1 calc PR A -1
H92B H 0.3045 0.8244 0.5310 0.099 Uiso 0.50 1 calc PR A -1
C93 C 0.2413(3) 0.7399(7) 0.4659(5) 0.085(3) Uiso 0.50 1 d PDU A -1
H93A H 0.2471 0.6987 0.4267 0.102 Uiso 0.50 1 calc PR A -1
H93B H 0.2114 0.7695 0.4411 0.102 Uiso 0.50 1 calc PR A -1
C94 C 0.2546(5) 0.6529(14) 0.5418(9) 0.185(7) Uiso 0.50 1 d PDU A -1
H94A H 0.2820 0.6094 0.5579 0.222 Uiso 0.50 1 calc PR A -1
H94B H 0.2572 0.7051 0.5861 0.222 Uiso 0.50 1 calc PR A -1
C95 C 0.2193(4) 0.5582(10) 0.5166(7) 0.100(3) Uiso 0.50 1 d PDU A -1
H95A H 0.2251 0.5009 0.5602 0.120 Uiso 0.50 1 calc PR A -1
H95B H 0.2171 0.5084 0.4724 0.120 Uiso 0.50 1 calc PR A -1
H95C H 0.1924 0.6033 0.5005 0.120 Uiso 0.50 1 calc PR A -1

loop_
_atom_site_aniso_label
_atom_site_aniso_U_11
_atom_site_aniso_U_22
_atom_site_aniso_U_33
_atom_site_aniso_U_23
_atom_site_aniso_U_13
_atom_site_aniso_U_12
W 0.02370(5) 0.02771(5) 0.02343(5) 0.00207(4) 0.01424(4) 0.00122(4)
P 0.0194(3) 0.0257(3) 0.0205(3) -0.0035(2) 0.0112(2) 0.0000(2)
Si1 0.0256(3) 0.0358(4) 0.0206(3) 0.0009(3) 0.0121(3) -0.0015(3)
Si2 0.0375(4) 0.0249(3) 0.0466(5) 0.0033(3) 0.0153(4) 0.0064(3)
N 0.0315(11) 0.0371(12) 0.0286(11) -0.0103(9) 0.0178(9) -0.0067(9)
C1 0.0452(17) 0.0425(16) 0.0472(17) 0.0096(13) 0.0266(15) -0.0009(13)
O1 0.0815(19) 0.0516(15) 0.0774(18) 0.0241(12) 0.0435(16) -0.0046(12)
C2 0.0292(13) 0.0321(13) 0.0335(13) -0.0008(11) 0.0184(11) -0.0021(10)
O2 0.0402(11) 0.0628(14) 0.0322(11) -0.0141(10) 0.0151(9) -0.0102(10)
C3 0.0311(14) 0.0388(14) 0.0356(14) -0.0063(11) 0.0191(12) -0.0040(11)
O3 0.0298(11) 0.0636(15) 0.0624(14) -0.0151(11) 0.0257(10) -0.0045(10)
O6 0.0189(7) 0.0343(9) 0.0232(8) -0.0084(6) 0.0105(6) -0.0028(6)
C4 0.0339(14) 0.0429(15) 0.0294(13) 0.0068(11) 0.0208(11) 0.0048(12)
O4 0.0478(12) 0.0774(16) 0.0256(10) -0.0005(10) 0.0206(10) -0.0024(11)
C5 0.0328(13) 0.0327(13) 0.0289(13) 0.0058(10) 0.0154(11) 0.0053(11)
O5 0.0448(12) 0.0581(14) 0.0541(13) 0.0115(10) 0.0305(11) 0.0213(10)
C6 0.0274(12) 0.0285(12) 0.0238(11) -0.0059(9) 0.0139(10) -0.0026(9)
C7 0.0220(11) 0.0356(13) 0.0251(12) -0.0094(10) 0.0112(10) -0.0074(10)
C8 0.0222(11) 0.0242(11) 0.0229(11) -0.0011(8) 0.0101(9) 0.0004(9)
C9 0.0369(14) 0.0384(14) 0.0293(13) -0.0047(11) 0.0216(11) 0.0015(11)
C10 0.0357(15) 0.0620(18) 0.0241(13) -0.0011(12) 0.0101(12) -0.0009(14)
C11 0.0414(16) 0.0479(17) 0.0387(16) 0.0061(12) 0.0244(13) -0.0037(13)
C12 0.057(2) 0.054(2) 0.058(2) 0.0244(16) 0.0226(17) 0.0185(16)
C13 0.054(2) 0.0239(14) 0.083(3) -0.0048(15) 0.0215(19) -0.0010(13)
C14 0.051(2) 0.0476(19) 0.070(2) -0.0029(16) 0.0296(18) 0.0228(15)
C15 0.0457(16) 0.0429(15) 0.0390(15) -0.0153(12) 0.0272(13) -0.0114(13)
C16 0.064(2) 0.0538(19) 0.0442(17) -0.0233(14) 0.0373(16) -0.0119(15)
C17 0.0565(19) 0.0435(16) 0.0525(18) -0.0054(13) 0.0436(16) 0.0040(14)
C18 0.0409(16) 0.0468(17) 0.063(2) -0.0154(15) 0.0350(16) -0.0019(13)
C19 0.0366(15) 0.0429(16) 0.0484(17) -0.0195(13) 0.0258(14) -0.0043(12)
C20 0.0323(13) 0.0275(12) 0.0286(12) -0.0037(9) 0.0191(11) -0.0003(10)
C21 0.0243(12) 0.0511(15) 0.0278(13) 0.0042(11) 0.0111(10) -0.0021(11)
C22 0.0288(14) 0.0530(17) 0.0441(16) 0.0134(13) 0.0209(13) 0.0085(12)
C23 0.0255(12) 0.0560(18) 0.0436(16) 0.0004(13) 0.0201(12) -0.0002(12)
C24 0.0301(13) 0.0441(15) 0.0383(15) -0.0001(12) 0.0212(12) -0.0040(11)
C25 0.0307(13) 0.0367(14) 0.0388(15) -0.0064(11) 0.0199(12) -0.0073(11)

loop_
_atom_type_symbol
_atom_type_description
_atom_type_scat_dispersion_real
_atom_type_scat_dispersion_imag
_atom_type_scat_source
C C 0.0033 0.0016 'International Tables Vol C Tables 4.2.6.8 and 6.1.1.4'
H H 0.0000 0.0000 'International Tables Vol C Tables 4.2.6.8 and 6.1.1.4'
N N 0.0061 0.0033 'International Tables Vol C Tables 4.2.6.8 and 6.1.1.4'
O O 0.0106 0.0060 'International Tables Vol C Tables 4.2.6.8 and 6.1.1.4'
Si Si 0.0817 0.0704 'International Tables Vol C Tables 4.2.6.8 and 6.1.1.4'
P P 0.1023 0.0942 'International Tables Vol C Tables 4.2.6.8 and 6.1.1.4'
W W -0.8490 6.8722 'International Tables Vol C Tables 4.2.6.8 and 6.1.1.4'

loop_
_geom_angle_atom_site_label_1
_geom_angle_atom_site_label_2
_geom_angle_atom_site_label_3
_geom_angle
_geom_angle_site_symmetry_1
_geom_angle_site_symmetry_3
_geom_angle_publ_flag
C1 W C3 86.46(12) . . y
C1 W C2 90.95(12) . . y
C3 W C2 86.94(10) . . y
C1 W C4 90.22(12) . . y
C3 W C4 93.97(10) . . y
C2 W C4 178.55(10) . . y
C1 W C5 89.73(11) . . y
C3 W C5 174.54(11) . . y
C2 W C5 89.21(10) . . y
C4 W C5 89.96(10) . . y
C1 W P 175.32(9) . . y
C3 W P 95.10(8) . . y
C2 W P 93.53(8) . . y
C4 W P 85.27(8) . . y
C5 W P 89.00(7) . . y
O6 P C8 102.89(10) . . y
O6 P C6 88.92(9) . . y
C8 P C6 115.01(11) . . y
O6 P W 115.72(6) . . y
C8 P W 117.45(8) . . y
C6 P W 113.01(8) . . y
C10 Si1 C9 105.27(13) . . y
C10 Si1 C11 110.82(14) . . y
C9 Si1 C11 108.20(13) . . y
C10 Si1 C8 107.45(12) . . y
C9 Si1 C8 114.52(11) . . y
C11 Si1 C8 110.47(12) . . y
C14 Si2 C13 109.50(17) . . y
C14 Si2 C12 103.62(17) . . y
C13 Si2 C12 109.06(17) . . y
C14 Si2 C8 110.63(13) . . y
C13 Si2 C8 112.95(13) . . y
C12 Si2 C8 110.66(13) . . y
C6 N C7 115.21(19) . . y
O1 C1 W 178.8(3) . . y
O2 C2 W 178.5(2) . . y
O3 C3 W 176.0(2) . . y
C7 O6 P 115.26(14) . . y
O4 C4 W 177.5(2) . . y
O5 C5 W 178.0(3) . . y
N C6 C20 120.0(2) . . y
N C6 P 111.51(17) . . y
C20 C6 P 127.80(18) . . y
N C7 O6 108.02(18) . . y
N C7 C25 111.1(2) . . y
O6 C7 C25 108.6(2) . . y
N C7 C21 109.0(2) . . y
O6 C7 C21 108.4(2) . . y
C25 C7 C21 111.5(2) . . y
P C8 Si2 122.01(12) . . y
P C8 Si1 110.43(12) . . y
Si2 C8 Si1 112.91(12) . . y
C16 C15 C20 120.1(3) . . y
C17 C16 C15 120.8(3) . . y
C18 C17 C16 119.7(3) . . y
C17 C18 C19 119.5(3) . . y
C20 C19 C18 121.4(3) . . y
C19 C20 C15 118.5(2) . . y
C19 C20 C6 122.0(2) . . y
C15 C20 C6 119.4(2) . . y
C7 C21 C22 112.3(2) . . y
C23 C22 C21 110.8(2) . . y
C24 C23 C22 110.6(2) . . y
C23 C24 C25 110.7(2) . . y
C7 C25 C24 112.6(2) . . y
C91 C92 C93 94.7(7) . . ?
C92 C93 C94 93.3(7) . . ?
C95 C94 C93 104.6(10) . . ?

loop_
_geom_bond_atom_site_label_1
_geom_bond_atom_site_label_2
_geom_bond_distance
_geom_bond_site_symmetry_2
_geom_bond_publ_flag
W C1 2.011(3) . y
W C3 2.029(3) . y
W C2 2.032(3) . y
W C4 2.042(3) . y
W C5 2.045(3) . y
W P 2.5209(6) . y
P O6 1.6309(17) . y
P C8 1.821(2) . y
P C6 1.877(2) . y
Si1 C10 1.868(3) . y
Si1 C9 1.869(3) . y
Si1 C11 1.871(3) . y
Si1 C8 1.935(2) . y
Si2 C14 1.870(4) . y
Si2 C13 1.869(3) . y
Si2 C12 1.875(3) . y
Si2 C8 1.911(2) . y
N C6 1.273(3) . y
N C7 1.454(3) . y
C1 O1 1.144(3) . y
C2 O2 1.143(3) . y
C3 O3 1.142(3) . y
O6 C7 1.465(3) . y
C4 O4 1.139(3) . y
C5 O5 1.143(3) . y
C6 C20 1.480(3) . y
C7 C25 1.513(4) . y
C7 C21 1.525(4) . y
C15 C16 1.387(4) . y
C15 C20 1.393(3) . y
C16 C17 1.374(4) . y
C17 C18 1.379(4) . y
C18 C19 1.392(4) . y
C19 C20 1.377(4) . y
C21 C22 1.528(4) . y
C22 C23 1.527(4) . y
C23 C24 1.518(4) . y
C24 C25 1.528(4) . y
C91 C92 1.445(10) . ?
C92 C93 1.596(10) . ?
C93 C94 1.605(12) . ?
C94 C95 1.496(12) . ?
